data_4081576
loop_
_publ_author_name
'Malberg, Jennifer'
'Lupton, Elizabeth'
'Schn\"ockelborg, Eva-Maria'
'de Bruin, Bas'
'Sutter, J\"org'
'Meyer, Karsten'
'Hartl, Franti\<sek'
'Wolf, Robert'

_publ_section_title
;
 Synthesis and Electronic Structure of Dissymmetrical, Naphthalene-Bridged
 Sandwich Complexes [Cp&#x2032;Fe(\m-C10H8)MCp*]x(x= 0, +1; M = Fe, Ru;
 Cp&#x2032; = \h5-C5H2-1,2,4-tBu3; Cp* = \h5-C5Me5)
;
_journal_issue 20
_journal_name_full Organometallics
_journal_page_first 6040
_journal_paper_doi 10.1021/om4005862
_journal_volume 32
_journal_year 2013
_chemical_formula_moiety 'C37 H52 Fe2'
_chemical_formula_sum 'C37 H52 Fe2'
_chemical_formula_weight 608.49
_chemical_name_systematic ?
_space_group_IT_number 13
_symmetry_cell_setting monoclinic
_symmetry_space_group_name_Hall '-P 2yc'
_symmetry_space_group_name_H-M 'P 1 2/c 1'
_atom_sites_solution_hydrogens geom
_atom_sites_solution_primary direct
_atom_sites_solution_secondary difmap
_audit_creation_method SHELXL-97
_cell_angle_alpha 90.00
_cell_angle_beta 91.143(2)
_cell_angle_gamma 90.00
_cell_formula_units_Z 4
_cell_length_a 14.1265(3)
_cell_length_b 9.1841(2)
_cell_length_c 24.2253(5)
_cell_measurement_reflns_used 15166
_cell_measurement_temperature 293(2)
_cell_measurement_theta_max 73.5832
_cell_measurement_theta_min 3.1263
_cell_volume 3142.35(12)
_computing_cell_refinement
;
CrysAlisPro, Agilent Technologies,
Version 1.171.36.21 (release 14-08-2012 CrysAlis171 .NET)
(compiled Sep 14 2012,17:21:16)
;
_computing_data_collection
;
CrysAlisPro, Agilent Technologies,
Version 1.171.36.21 (release 14-08-2012 CrysAlis171 .NET)
(compiled Sep 14 2012,17:21:16)
;
_computing_data_reduction
;
CrysAlisPro, Agilent Technologies,
Version 1.171.36.21 (release 14-08-2012 CrysAlis171 .NET)
(compiled Sep 14 2012,17:21:16)
;
_computing_molecular_graphics 'SXGRAPH (Farrugia, 1999)'
_computing_publication_material 'PLATON (Spek, 2003)'
_computing_structure_refinement 'SHELXL-97 (Sheldrick, 1997)'
_computing_structure_solution 'SIR-92 (Altomare, 1993)'
_diffrn_ambient_temperature 293(2)
_diffrn_detector_area_resol_mean 10.3546
_diffrn_measured_fraction_theta_full 0.998
_diffrn_measured_fraction_theta_max 0.977
_diffrn_measurement_device_type 'SuperNova,Single source at offset,Atlas'
_diffrn_measurement_method '\w scans'
_diffrn_radiation_monochromator graphite
_diffrn_radiation_source 'fine-focus sealed tube'
_diffrn_radiation_type CuK\a
_diffrn_radiation_wavelength 1.54178
_diffrn_reflns_av_R_equivalents 0.0000
_diffrn_reflns_av_sigmaI/netI 0.0160
_diffrn_reflns_limit_h_max 17
_diffrn_reflns_limit_h_min -17
_diffrn_reflns_limit_k_max 11
_diffrn_reflns_limit_k_min -11
_diffrn_reflns_limit_l_max 29
_diffrn_reflns_limit_l_min -29
_diffrn_reflns_number 9466
_diffrn_reflns_theta_full 67.50
_diffrn_reflns_theta_max 73.67
_diffrn_reflns_theta_min 3.13
_exptl_absorpt_coefficient_mu 7.556
_exptl_absorpt_correction_T_max 0.926
_exptl_absorpt_correction_T_min 0.615
_exptl_absorpt_correction_type analytical
_exptl_absorpt_process_details
;
CrysAlisPro, Agilent Technologies,
Version 1.171.35.19 (release 27-10-2011 CrysAlis171 .NET)
(compiled Oct 27 2011,15:02:11)
Analytical numeric absorption correction using a multifaceted crystal
model based on expressions derived by R.C. Clark & J.S. Reid.
(Clark, R. C. & Reid, J. S. (1995). Acta Cryst. A51, 887-897)
;
_exptl_crystal_colour red
_exptl_crystal_density_diffrn 1.286
_exptl_crystal_density_method 'not measured'
_exptl_crystal_description rod
_exptl_crystal_F_000 1304
_exptl_crystal_size_max 0.30
_exptl_crystal_size_mid 0.14
_exptl_crystal_size_min 0.03
_refine_diff_density_max 0.605
_refine_diff_density_min -0.609
_refine_diff_density_rms 0.088
_refine_ls_extinction_method none
_refine_ls_goodness_of_fit_ref 1.126
_refine_ls_hydrogen_treatment constr
_refine_ls_matrix_type full
_refine_ls_number_parameters 367
_refine_ls_number_reflns 9466
_refine_ls_number_restraints 0
_refine_ls_restrained_S_all 1.126
_refine_ls_R_factor_all 0.0605
_refine_ls_R_factor_gt 0.0553
_refine_ls_shift/su_max 0.001
_refine_ls_shift/su_mean 0.000
_refine_ls_structure_factor_coef Fsqd
_refine_ls_weighting_details 'calc w=1/[\s^2^(Fo^2^)+(0.0996P)^2^+6.1242P] where P=(Fo^2^+2Fc^2^)/3'
_refine_ls_weighting_scheme calc
_refine_ls_wR_factor_gt 0.1663
_refine_ls_wR_factor_ref 0.1739
_reflns_number_gt 8881
_reflns_number_total 9466
_reflns_threshold_expression >2\s(i)
_cod_data_source_file om4005862_si_002.cif
_cod_data_source_block 3_FeFe
_cod_depositor_comments
;
The following automatic conversions were performed:

'_symmetry_cell_setting' value 'Monoclinic' changed to 'monoclinic'
according to /home/saulius/struct/CIF-dictionaries/cif_core.dic
dictionary named 'cif_core.dic' version 2.4.2 from 2011-04-26.

Automatic conversion script
Id: cif_fix_values 1891 2012-01-12 08:04:46Z andrius 
;
_cod_original_sg_symbol_H-M 'P 2/c'
_cod_database_code 4081576

loop_
_symmetry_equiv_pos_as_xyz
'x, y, z'
'-x, y, -z+1/2'
'-x, -y, -z'
'x, -y, z-1/2'

loop_
_atom_site_label
_atom_site_type_symbol
_atom_site_fract_x
_atom_site_fract_y
_atom_site_fract_z
_atom_site_U_iso_or_equiv
_atom_site_adp_type
_atom_site_occupancy
_atom_site_symmetry_multiplicity
_atom_site_calc_flag
_atom_site_refinement_flags
C25 C 0.3268(3) 0.1291(5) 0.37799(17) 0.0253(9) Uani 1 1 d .
C24 C 0.2550(3) 0.1955(4) 0.40977(13) 0.0219(7) Uani 1 1 d .
C23 C 0.1673(3) 0.1527(5) 0.38725(17) 0.0282(9) Uani 1 1 d .
C22 C 0.1841(3) 0.0579(5) 0.34206(17) 0.0309(10) Uani 1 1 d .
C21 C 0.2824(3) 0.0423(5) 0.33594(16) 0.0279(9) Uani 1 1 d .
C26 C 0.3278(4) -0.0542(6) 0.2938(2) 0.0543(15) Uani 1 1 d .
H1 H 0.3319 -0.1518 0.3078 0.081 Uiso 1 1 calc R
H2 H 0.3902 -0.0187 0.2863 0.081 Uiso 1 1 calc R
H3 H 0.2902 -0.0535 0.2603 0.081 Uiso 1 1 calc R
C27 C 0.1072(4) -0.0143(6) 0.3073(2) 0.0552(15) Uani 1 1 d .
H4 H 0.1245 -0.0123 0.2692 0.083 Uiso 1 1 calc R
H5 H 0.0487 0.0371 0.3117 0.083 Uiso 1 1 calc R
H6 H 0.0998 -0.1134 0.3190 0.083 Uiso 1 1 calc R
C28 C 0.0726(3) 0.1973(7) 0.4104(2) 0.0467(14) Uani 1 1 d .
H7 H 0.0518 0.1245 0.4359 0.070 Uiso 1 1 calc R
H8 H 0.0269 0.2068 0.3808 0.070 Uiso 1 1 calc R
H9 H 0.0793 0.2888 0.4292 0.070 Uiso 1 1 calc R
C29 C 0.2712(4) 0.2934(6) 0.45853(17) 0.0453(12) Uani 1 1 d .
H10 H 0.2216 0.3646 0.4598 0.068 Uiso 1 1 calc R
H11 H 0.3311 0.3417 0.4553 0.068 Uiso 1 1 calc R
H12 H 0.2714 0.2366 0.4918 0.068 Uiso 1 1 calc R
C30 C 0.4319(3) 0.1372(6) 0.3882(2) 0.0469(14) Uani 1 1 d .
H13 H 0.4509 0.0623 0.4138 0.070 Uiso 1 1 calc R
H14 H 0.4480 0.2307 0.4034 0.070 Uiso 1 1 calc R
H15 H 0.4640 0.1237 0.3540 0.070 Uiso 1 1 calc R
C9 C 0.3008(2) 0.3212(4) 0.24156(14) 0.0170(7) Uani 1 1 d .
C10 C 0.2011(2) 0.3093(4) 0.23625(14) 0.0170(7) Uani 1 1 d .
C5 C 0.1454(2) 0.3711(5) 0.27882(15) 0.0214(8) Uani 1 1 d .
H19 H 0.0808 0.3518 0.2793 0.026 Uiso 1 1 d R
C6 C 0.1859(3) 0.4608(5) 0.32025(15) 0.0244(8) Uani 1 1 d .
H18 H 0.1473 0.5122 0.3441 0.029 Uiso 1 1 d R
C7 C 0.2843(2) 0.4721(4) 0.32535(14) 0.0185(7) Uani 1 1 d .
H17 H 0.3121 0.5304 0.3526 0.022 Uiso 1 1 d R
C8 C 0.3407(2) 0.3927(4) 0.28805(15) 0.0191(7) Uani 1 1 d .
H16 H 0.4058 0.3875 0.2944 0.023 Uiso 1 1 d R
C4 C 0.1643(3) 0.2365(4) 0.18791(16) 0.0235(8) Uani 1 1 d .
H52 H 0.1026 0.2558 0.1760 0.028 Uiso 1 1 d R
C1 C 0.3554(3) 0.2617(4) 0.19687(15) 0.0218(8) Uani 1 1 d .
H22 H 0.4158 0.2979 0.1908 0.026 Uiso 1 1 d R
C2 C 0.3189(3) 0.1495(5) 0.16213(15) 0.0245(8) Uani 1 1 d .
H21 H 0.3590 0.0878 0.1431 0.029 Uiso 1 1 d R
C3 C 0.2201(3) 0.1349(4) 0.15753(14) 0.0245(8) Uani 1 1 d .
H20 H 0.1921 0.0627 0.1358 0.029 Uiso 1 1 d R
C14 C 0.1754(2) 0.4214(5) 0.07160(15) 0.0202(8) Uani 1 1 d .
H51 H 0.1114 0.4004 0.0665 0.024 Uiso 1 1 d R
C15 C 0.2116(2) 0.5382(4) 0.10621(14) 0.0189(7) Uani 1 1 d .
C11 C 0.3140(2) 0.5310(4) 0.10231(14) 0.0180(7) Uani 1 1 d .
C12 C 0.3340(2) 0.4107(4) 0.06656(14) 0.0156(7) Uani 1 1 d .
H32 H 0.3946 0.3807 0.0576 0.019 Uiso 1 1 d R
C13 C 0.2498(2) 0.3432(4) 0.04651(12) 0.0177(7) Uani 1 1 d .
C130 C 0.2423(3) 0.2241(4) 0.00345(13) 0.0209(7) Uani 1 1 d .
C132 C 0.3215(3) 0.1129(5) 0.01024(19) 0.0356(10) Uani 1 1 d .
H23 H 0.3815 0.1604 0.0065 0.053 Uiso 1 1 calc R
H24 H 0.3145 0.0390 -0.0176 0.053 Uiso 1 1 calc R
H25 H 0.3184 0.0690 0.0461 0.053 Uiso 1 1 calc R
C133 C 0.1461(3) 0.1456(5) 0.00600(18) 0.0337(10) Uani 1 1 d .
H26 H 0.1366 0.1110 0.0429 0.050 Uiso 1 1 calc R
H27 H 0.1455 0.0647 -0.0191 0.050 Uiso 1 1 calc R
H28 H 0.0964 0.2122 -0.0042 0.050 Uiso 1 1 calc R
C131 C 0.2487(3) 0.2951(4) -0.05373(14) 0.0308(9) Uani 1 1 d .
H29 H 0.1966 0.3610 -0.0592 0.046 Uiso 1 1 calc R
H30 H 0.2463 0.2211 -0.0817 0.046 Uiso 1 1 calc R
H31 H 0.3072 0.3478 -0.0561 0.046 Uiso 1 1 calc R
C100 C 0.3942(2) 0.6307(4) 0.12413(15) 0.0201(8) Uani 1 1 d .
C102 C 0.3796(3) 0.7852(4) 0.10209(17) 0.0260(8) Uani 1 1 d .
H33 H 0.3223 0.8248 0.1165 0.039 Uiso 1 1 calc R
H34 H 0.3752 0.7828 0.0625 0.039 Uiso 1 1 calc R
H35 H 0.4323 0.8450 0.1134 0.039 Uiso 1 1 calc R
C101 C 0.4898(3) 0.5809(5) 0.10100(18) 0.0299(9) Uani 1 1 d .
H36 H 0.5391 0.6445 0.1143 0.045 Uiso 1 1 calc R
H37 H 0.4868 0.5840 0.0614 0.045 Uiso 1 1 calc R
H38 H 0.5029 0.4832 0.1130 0.045 Uiso 1 1 calc R
C103 C 0.4074(3) 0.6325(5) 0.18691(17) 0.0288(9) Uani 1 1 d .
H39 H 0.3473 0.6485 0.2038 0.043 Uiso 1 1 calc R
H40 H 0.4502 0.7093 0.1973 0.043 Uiso 1 1 calc R
H41 H 0.4328 0.5407 0.1991 0.043 Uiso 1 1 calc R
C150 C 0.1420(2) 0.6482(4) 0.13044(16) 0.0215(8) Uani 1 1 d .
C152 C 0.1218(3) 0.7681(5) 0.08730(18) 0.0295(9) Uani 1 1 d .
H42 H 0.1791 0.8210 0.0805 0.044 Uiso 1 1 calc R
H43 H 0.0748 0.8336 0.1010 0.044 Uiso 1 1 calc R
H44 H 0.0991 0.7245 0.0536 0.044 Uiso 1 1 calc R
C153 C 0.0479(3) 0.5729(5) 0.1435(2) 0.0339(10) Uani 1 1 d .
H45 H 0.0180 0.5402 0.1098 0.051 Uiso 1 1 calc R
H46 H 0.0071 0.6405 0.1617 0.051 Uiso 1 1 calc R
H47 H 0.0599 0.4909 0.1672 0.051 Uiso 1 1 calc R
C151 C 0.1757(3) 0.7189(5) 0.18476(17) 0.0297(9) Uani 1 1 d .
H48 H 0.1928 0.6444 0.2109 0.045 Uiso 1 1 calc R
H49 H 0.1256 0.7773 0.1993 0.045 Uiso 1 1 calc R
H50 H 0.2297 0.7794 0.1781 0.045 Uiso 1 1 calc R
Fe2 Fe 0.24356(4) 0.25873(6) 0.327953(19) 0.01558(14) Uani 1 1 d .
Fe1 Fe 0.25971(4) 0.33448(6) 0.133265(19) 0.01539(14) Uani 1 1 d .

loop_
_atom_site_aniso_label
_atom_site_aniso_U_11
_atom_site_aniso_U_22
_atom_site_aniso_U_33
_atom_site_aniso_U_23
_atom_site_aniso_U_13
_atom_site_aniso_U_12
C25 0.0257(19) 0.022(2) 0.028(2) 0.0138(17) 0.0003(14) 0.0041(16)
C24 0.0312(19) 0.0192(18) 0.0153(15) 0.0069(13) 0.0009(13) 0.0034(16)
C23 0.0268(19) 0.034(3) 0.0239(19) 0.0174(18) 0.0010(14) 0.0009(18)
C22 0.043(2) 0.023(2) 0.027(2) 0.0104(17) -0.0129(16) -0.0147(18)
C21 0.039(2) 0.018(2) 0.0264(19) 0.0034(15) 0.0075(15) 0.0052(18)
C26 0.099(4) 0.027(3) 0.037(3) 0.001(2) 0.019(2) 0.022(3)
C27 0.081(4) 0.041(3) 0.042(3) 0.007(2) -0.024(2) -0.030(3)
C28 0.038(2) 0.057(4) 0.046(3) 0.024(3) 0.016(2) 0.015(2)
C29 0.083(4) 0.033(3) 0.0197(19) 0.0005(18) -0.008(2) 0.005(3)
C30 0.031(2) 0.049(3) 0.061(3) 0.036(3) 0.000(2) 0.003(2)
C9 0.0218(17) 0.015(2) 0.0143(15) 0.0032(14) 0.0010(12) 0.0011(14)
C10 0.0197(17) 0.0140(19) 0.0174(16) 0.0051(14) 0.0016(12) -0.0008(14)
C5 0.0185(17) 0.026(2) 0.0196(17) 0.0082(15) 0.0011(12) 0.0037(15)
C6 0.031(2) 0.024(2) 0.0182(17) 0.0032(16) 0.0076(13) 0.0111(17)
C7 0.0211(17) 0.0181(19) 0.0161(15) -0.0002(13) -0.0004(12) -0.0022(15)
C8 0.0216(18) 0.0162(19) 0.0192(17) 0.0013(15) -0.0046(12) -0.0019(15)
C4 0.0277(19) 0.023(2) 0.0201(18) 0.0064(16) -0.0023(13) -0.0056(16)
C1 0.0293(19) 0.019(2) 0.0172(17) 0.0011(15) 0.0029(13) -0.0004(16)
C2 0.039(2) 0.017(2) 0.0183(17) 0.0046(15) 0.0056(14) 0.0057(16)
C3 0.038(2) 0.017(2) 0.0185(16) 0.0007(14) -0.0027(14) -0.0077(16)
C14 0.0222(17) 0.020(2) 0.0184(17) 0.0006(15) -0.0009(12) -0.0030(15)
C15 0.0244(18) 0.0126(19) 0.0198(16) 0.0003(14) 0.0026(12) -0.0010(14)
C11 0.0282(19) 0.0109(19) 0.0149(15) 0.0034(14) 0.0002(12) -0.0014(14)
C12 0.0211(16) 0.0110(19) 0.0149(15) 0.0016(14) 0.0016(11) -0.0004(14)
C13 0.0286(18) 0.0137(17) 0.0109(14) 0.0023(11) 0.0002(12) -0.0005(16)
C130 0.0302(19) 0.0176(18) 0.0146(15) -0.0014(13) -0.0026(12) -0.0010(16)
C132 0.057(3) 0.021(2) 0.029(2) -0.0119(18) -0.0056(17) 0.012(2)
C133 0.045(2) 0.028(3) 0.028(2) -0.0101(18) 0.0048(17) -0.015(2)
C131 0.056(3) 0.024(2) 0.0121(15) -0.0011(14) -0.0011(15) -0.005(2)
C100 0.0222(18) 0.0137(19) 0.0243(18) -0.0002(15) -0.0012(13) -0.0011(15)
C102 0.032(2) 0.015(2) 0.031(2) 0.0038(17) -0.0061(15) -0.0050(16)
C101 0.027(2) 0.025(2) 0.037(2) -0.0048(18) -0.0021(15) -0.0047(17)
C103 0.036(2) 0.024(2) 0.026(2) -0.0001(17) -0.0087(15) -0.0085(17)
C150 0.0219(18) 0.0138(19) 0.0289(19) -0.0046(15) 0.0057(13) 0.0024(15)
C152 0.030(2) 0.025(2) 0.034(2) -0.0010(18) -0.0037(15) 0.0091(17)
C153 0.028(2) 0.026(2) 0.048(3) -0.010(2) 0.0088(17) 0.0000(18)
C151 0.036(2) 0.023(2) 0.030(2) -0.0098(18) 0.0045(15) 0.0018(17)
Fe2 0.0188(3) 0.0155(3) 0.0124(2) 0.00092(18) 0.00048(18) 0.0007(2)
Fe1 0.0233(3) 0.0107(3) 0.0123(2) -0.00043(17) 0.00198(19) -0.0015(2)

loop_
_atom_type_symbol
_atom_type_description
_atom_type_scat_dispersion_real
_atom_type_scat_dispersion_imag
_atom_type_scat_source
C C 0.0181 0.0091 'International Tables Vol C Tables 4.2.6.8 and 6.1.1.4'
H H 0.0000 0.0000 'International Tables Vol C Tables 4.2.6.8 and 6.1.1.4'
Fe Fe -1.1336 3.1974 'International Tables Vol C Tables 4.2.6.8 and 6.1.1.4'

loop_
_geom_angle_atom_site_label_1
_geom_angle_atom_site_label_2
_geom_angle_atom_site_label_3
_geom_angle
C24 C25 C21 108.5(3)
C24 C25 C30 127.0(4)
C21 C25 C30 124.3(4)
C24 C25 Fe2 70.4(2)
C21 C25 Fe2 70.4(2)
C30 C25 Fe2 128.4(3)
C23 C24 C25 107.7(4)
C23 C24 C29 126.6(4)
C25 C24 C29 125.8(4)
C23 C24 Fe2 69.8(2)
C25 C24 Fe2 69.2(2)
C29 C24 Fe2 126.5(3)
C24 C23 C22 108.1(3)
C24 C23 C28 124.1(4)
C22 C23 C28 127.7(4)
C24 C23 Fe2 70.6(2)
C22 C23 Fe2 69.8(2)
C28 C23 Fe2 127.5(3)
C21 C22 C23 108.9(3)
C21 C22 C27 126.6(5)
C23 C22 C27 124.5(4)
C21 C22 Fe2 70.5(2)
C23 C22 Fe2 69.8(2)
C27 C22 Fe2 126.2(3)
C22 C21 C25 106.7(4)
C22 C21 C26 124.5(4)
C25 C21 C26 128.7(4)
C22 C21 Fe2 69.6(3)
C25 C21 Fe2 69.1(2)
C26 C21 Fe2 128.1(3)
C21 C26 H1 109.5
C21 C26 H2 109.5
H1 C26 H2 109.5
C21 C26 H3 109.5
H1 C26 H3 109.5
H2 C26 H3 109.5
C22 C27 H4 109.5
C22 C27 H5 109.5
H4 C27 H5 109.5
C22 C27 H6 109.5
H4 C27 H6 109.5
H5 C27 H6 109.5
C23 C28 H7 109.5
C23 C28 H8 109.5
H7 C28 H8 109.5
C23 C28 H9 109.5
H7 C28 H9 109.5
H8 C28 H9 109.5
C24 C29 H10 109.5
C24 C29 H11 109.5
H10 C29 H11 109.5
C24 C29 H12 109.5
H10 C29 H12 109.5
H11 C29 H12 109.5
C25 C30 H13 109.5
C25 C30 H14 109.5
H13 C30 H14 109.5
C25 C30 H15 109.5
H13 C30 H15 109.5
H14 C30 H15 109.5
C8 C9 C10 119.3(3)
C8 C9 C1 124.2(3)
C10 C9 C1 116.5(3)
C8 C9 Fe2 62.49(19)
C10 C9 Fe2 72.55(19)
C1 C9 Fe2 141.1(3)
C9 C10 C5 117.8(3)
C9 C10 C4 116.9(3)
C5 C10 C4 125.3(3)
C9 C10 Fe2 72.1(2)
C5 C10 Fe2 61.76(19)
C4 C10 Fe2 139.8(3)
C6 C5 C10 121.6(3)
C6 C5 Fe2 68.1(2)
C10 C5 Fe2 81.1(2)
C6 C5 H19 119.2
C10 C5 H19 119.2
Fe2 C5 H19 122.8
C7 C6 C5 119.7(3)
C7 C6 Fe2 70.4(2)
C5 C6 Fe2 71.8(2)
C7 C6 H18 120.2
C5 C6 H18 120.2
Fe2 C6 H18 130.1
C6 C7 C8 118.4(3)
C6 C7 Fe2 69.6(2)
C8 C7 Fe2 71.9(2)
C6 C7 H17 120.8
C8 C7 H17 120.8
Fe2 C7 H17 130.2
C9 C8 C7 121.8(3)
C9 C8 Fe2 80.8(2)
C7 C8 Fe2 68.0(2)
C9 C8 H16 119.1
C7 C8 H16 119.1
Fe2 C8 H16 123.3
C3 C4 C10 121.9(3)
C3 C4 Fe1 65.9(2)
C10 C4 Fe1 95.0(2)
C3 C4 H52 119.1
C10 C4 H52 119.1
Fe1 C4 H52 109.3
C2 C1 C9 121.6(3)
C2 C1 Fe1 65.4(2)
C9 C1 Fe1 94.7(2)
C2 C1 H22 119.2
C9 C1 H22 119.2
Fe1 C1 H22 110.0
C3 C2 C1 117.7(3)
C3 C2 Fe1 69.4(2)
C1 C2 Fe1 74.7(2)
C3 C2 H21 121.2
C1 C2 H21 121.2
Fe1 C2 H21 126.5
C2 C3 C4 116.9(4)
C2 C3 Fe1 69.7(2)
C4 C3 Fe1 73.5(2)
C2 C3 H20 121.6
C4 C3 H20 121.6
Fe1 C3 H20 127.1
C13 C14 C15 111.5(3)
C13 C14 Fe1 72.0(2)
C15 C14 Fe1 71.0(2)
C13 C14 H51 124.2
C15 C14 H51 124.2
Fe1 C14 H51 124.3
C14 C15 C11 105.6(3)
C14 C15 C150 119.1(3)
C11 C15 C150 134.5(3)
C14 C15 Fe1 68.1(2)
C11 C15 Fe1 70.2(2)
C150 C15 Fe1 132.5(3)
C12 C11 C15 106.4(3)
C12 C11 C100 120.8(3)
C15 C11 C100 132.5(3)
C12 C11 Fe1 68.4(2)
C15 C11 Fe1 69.2(2)
C100 C11 Fe1 131.1(2)
C13 C12 C11 111.7(3)
C13 C12 Fe1 71.61(18)
C11 C12 Fe1 71.3(2)
C13 C12 H32 124.1
C11 C12 H32 124.2
Fe1 C12 H32 124.5
C12 C13 C14 104.8(3)
C12 C13 C130 126.7(3)
C14 C13 C130 128.3(3)
C12 C13 Fe1 68.65(18)
C14 C13 Fe1 68.09(19)
C130 C13 Fe1 131.5(2)
C13 C130 C132 111.7(3)
C13 C130 C131 108.1(3)
C132 C130 C131 109.1(3)
C13 C130 C133 111.1(3)
C132 C130 C133 109.2(4)
C131 C130 C133 107.6(3)
C130 C132 H23 109.5
C130 C132 H24 109.5
H23 C132 H24 109.5
C130 C132 H25 109.5
H23 C132 H25 109.5
H24 C132 H25 109.5
C130 C133 H26 109.5
C130 C133 H27 109.5
H26 C133 H27 109.5
C130 C133 H28 109.5
H26 C133 H28 109.5
H27 C133 H28 109.5
C130 C131 H29 109.5
C130 C131 H30 109.5
H29 C131 H30 109.5
C130 C131 H31 109.5
H29 C131 H31 109.5
H30 C131 H31 109.5
C103 C100 C102 110.5(3)
C103 C100 C11 115.0(3)
C102 C100 C11 109.8(3)
C103 C100 C101 105.9(3)
C102 C100 C101 105.1(3)
C11 C100 C101 110.0(3)
C100 C102 H33 109.5
C100 C102 H34 109.5
H33 C102 H34 109.5
C100 C102 H35 109.5
H33 C102 H35 109.5
H34 C102 H35 109.5
C100 C101 H36 109.5
C100 C101 H37 109.5
H36 C101 H37 109.5
C100 C101 H38 109.5
H36 C101 H38 109.5
H37 C101 H38 109.5
C100 C103 H39 109.5
C100 C103 H40 109.5
H39 C103 H40 109.5
C100 C103 H41 109.5
H39 C103 H41 109.5
H40 C103 H41 109.5
C151 C150 C15 114.6(3)
C151 C150 C153 105.6(3)
C15 C150 C153 110.2(3)
C151 C150 C152 109.2(3)
C15 C150 C152 108.8(3)
C153 C150 C152 108.2(3)
C150 C152 H42 109.5
C150 C152 H43 109.5
H42 C152 H43 109.5
C150 C152 H44 109.5
H42 C152 H44 109.5
H43 C152 H44 109.5
C150 C153 H45 109.5
C150 C153 H46 109.5
H45 C153 H46 109.5
C150 C153 H47 109.5
H45 C153 H47 109.5
H46 C153 H47 109.5
C150 C151 H48 109.5
C150 C151 H49 109.5
H48 C151 H49 109.5
C150 C151 H50 109.5
H48 C151 H50 109.5
H49 C151 H50 109.5
C6 Fe2 C7 40.04(14)
C6 Fe2 C25 143.82(17)
C7 Fe2 C25 114.61(16)
C6 Fe2 C23 106.36(16)
C7 Fe2 C23 128.82(17)
C25 Fe2 C23 67.35(15)
C6 Fe2 C22 131.99(17)
C7 Fe2 C22 168.66(17)
C25 Fe2 C22 67.23(16)
C23 Fe2 C22 40.43(19)
C6 Fe2 C24 111.57(15)
C7 Fe2 C24 106.39(14)
C25 Fe2 C24 40.38(15)
C23 Fe2 C24 39.68(16)
C22 Fe2 C24 67.27(15)
C6 Fe2 C21 171.77(16)
C7 Fe2 C21 148.16(14)
C25 Fe2 C21 40.55(17)
C23 Fe2 C21 67.78(17)
C22 Fe2 C21 39.85(17)
C24 Fe2 C21 67.99(15)
C6 Fe2 C5 40.07(16)
C7 Fe2 C5 72.05(15)
C25 Fe2 C5 172.69(16)
C23 Fe2 C5 106.34(15)
C22 Fe2 C5 105.63(16)
C24 Fe2 C5 136.47(14)
C21 Fe2 C5 134.53(17)
C6 Fe2 C8 71.73(15)
C7 Fe2 C8 40.10(14)
C25 Fe2 C8 103.91(15)
C23 Fe2 C8 163.23(16)
C22 Fe2 C8 151.24(18)
C24 Fe2 C8 124.60(14)
C21 Fe2 C8 115.62(15)
C5 Fe2 C8 83.12(14)
C6 Fe2 C9 80.70(14)
C7 Fe2 C9 68.49(13)
C25 Fe2 C9 117.93(14)
C23 Fe2 C9 159.93(17)
C22 Fe2 C9 121.32(16)
C24 Fe2 C9 155.19(14)
C21 Fe2 C9 102.96(14)
C5 Fe2 C9 66.66(13)
C8 Fe2 C9 36.71(13)
C6 Fe2 C10 68.69(14)
C7 Fe2 C10 81.20(13)
C25 Fe2 C10 144.11(15)
C23 Fe2 C10 129.03(14)
C22 Fe2 C10 103.78(14)
C24 Fe2 C10 168.71(14)
C21 Fe2 C10 110.02(15)
C5 Fe2 C10 37.13(13)
C8 Fe2 C10 66.57(12)
C9 Fe2 C10 35.32(11)
C3 Fe1 C2 40.89(16)
C3 Fe1 C14 114.01(15)
C2 Fe1 C14 144.28(16)
C3 Fe1 C12 133.40(15)
C2 Fe1 C12 110.12(15)
C14 Fe1 C12 66.13(13)
C3 Fe1 C15 144.85(15)
C2 Fe1 C15 173.78(15)
C14 Fe1 C15 40.89(15)
C12 Fe1 C15 67.58(14)
C3 Fe1 C11 173.06(15)
C2 Fe1 C11 134.09(15)
C14 Fe1 C11 67.52(14)
C12 Fe1 C11 40.24(14)
C15 Fe1 C11 40.51(13)
C3 Fe1 C13 108.28(14)
C2 Fe1 C13 113.46(15)
C14 Fe1 C13 39.89(14)
C12 Fe1 C13 39.74(13)
C15 Fe1 C13 68.79(13)
C11 Fe1 C13 68.23(13)
C3 Fe1 C4 40.66(16)
C2 Fe1 C4 71.80(15)
C14 Fe1 C4 104.72(14)
C12 Fe1 C4 167.42(14)
C15 Fe1 C4 111.78(15)
C11 Fe1 C4 146.24(16)
C13 Fe1 C4 127.75(14)
C3 Fe1 C1 71.31(15)
C2 Fe1 C1 39.92(16)
C14 Fe1 C1 174.68(15)
C12 Fe1 C1 110.27(14)
C15 Fe1 C1 134.64(15)
C11 Fe1 C1 107.17(14)
C13 Fe1 C1 139.52(14)
C4 Fe1 C1 79.43(14)

loop_
_geom_bond_atom_site_label_1
_geom_bond_atom_site_label_2
_geom_bond_distance
C25 C24 1.422(5)
C25 C21 1.429(6)
C25 C30 1.503(6)
C25 Fe2 2.052(4)
C24 C23 1.401(6)
C24 C29 1.499(6)
C24 Fe2 2.069(3)
C23 C22 1.422(7)
C23 C28 1.517(6)
C23 Fe2 2.058(4)
C22 C21 1.407(6)
C22 C27 1.513(6)
C22 Fe2 2.058(4)
C21 C26 1.505(6)
C21 Fe2 2.070(4)
C26 H1 0.9600
C26 H2 0.9600
C26 H3 0.9600
C27 H4 0.9600
C27 H5 0.9600
C27 H6 0.9600
C28 H7 0.9600
C28 H8 0.9600
C28 H9 0.9600
C29 H10 0.9600
C29 H11 0.9600
C29 H12 0.9600
C30 H13 0.9600
C30 H14 0.9600
C30 H15 0.9600
C9 C8 1.411(5)
C9 C10 1.416(5)
C9 C1 1.448(5)
C9 Fe2 2.330(3)
C10 C5 1.427(5)
C10 C4 1.437(5)
C10 Fe2 2.336(3)
C5 C6 1.411(6)
C5 Fe2 2.083(4)
C5 H19 0.9300
C6 C7 1.396(5)
C6 Fe2 2.034(4)
C6 H18 0.9301
C7 C8 1.419(5)
C7 Fe2 2.044(4)
C7 H17 0.9301
C8 Fe2 2.094(4)
C8 H16 0.9300
C4 C3 1.433(6)
C4 Fe1 2.109(4)
C4 H52 0.9301
C1 C2 1.421(6)
C1 Fe1 2.136(4)
C1 H22 0.9301
C2 C3 1.405(5)
C2 Fe1 2.013(4)
C2 H21 0.9300
C3 Fe1 2.008(4)
C3 H20 0.9300
C14 C13 1.419(5)
C14 C15 1.448(5)
C14 Fe1 2.053(4)
C14 H51 0.9300
C15 C11 1.453(5)
C15 C150 1.535(5)
C15 Fe1 2.091(4)
C11 C12 1.435(5)
C11 C100 1.541(5)
C11 Fe1 2.105(4)
C12 C13 1.418(5)
C12 Fe1 2.066(3)
C12 H32 0.9301
C13 C130 1.514(5)
C13 Fe1 2.105(3)
C130 C132 1.521(6)
C130 C131 1.535(5)
C130 C133 1.541(5)
C132 H23 0.9600
C132 H24 0.9600
C132 H25 0.9600
C133 H26 0.9600
C133 H27 0.9600
C133 H28 0.9600
C131 H29 0.9600
C131 H30 0.9600
C131 H31 0.9600
C100 C103 1.529(5)
C100 C102 1.529(5)
C100 C101 1.542(5)
C102 H33 0.9600
C102 H34 0.9600
C102 H35 0.9600
C101 H36 0.9600
C101 H37 0.9600
C101 H38 0.9600
C103 H39 0.9600
C103 H40 0.9600
C103 H41 0.9600
C150 C151 1.535(5)
C150 C153 1.537(5)
C150 C152 1.541(6)
C152 H42 0.9600
C152 H43 0.9600
C152 H44 0.9600
C153 H45 0.9600
C153 H46 0.9600
C153 H47 0.9600
C151 H48 0.9600
C151 H49 0.9600
C151 H50 0.9600

loop_
_geom_torsion_atom_site_label_1
_geom_torsion_atom_site_label_2
_geom_torsion_atom_site_label_3
_geom_torsion_atom_site_label_4
_geom_torsion
C21 C25 C24 C23 -1.0(4)
C30 C25 C24 C23 -176.8(4)
Fe2 C25 C24 C23 59.4(2)
C21 C25 C24 C29 179.0(4)
C30 C25 C24 C29 3.2(6)
Fe2 C25 C24 C29 -120.7(4)
C21 C25 C24 Fe2 -60.4(3)
C30 C25 C24 Fe2 123.9(4)
C25 C24 C23 C22 0.9(4)
C29 C24 C23 C22 -179.0(4)
Fe2 C24 C23 C22 59.9(3)
C25 C24 C23 C28 178.3(4)
C29 C24 C23 C28 -1.7(6)
Fe2 C24 C23 C28 -122.7(4)
C25 C24 C23 Fe2 -59.0(2)
C29 C24 C23 Fe2 121.0(4)
C24 C23 C22 C21 -0.5(5)
C28 C23 C22 C21 -177.8(4)
Fe2 C23 C22 C21 59.9(3)
C24 C23 C22 C27 178.8(4)
C28 C23 C22 C27 1.6(7)
Fe2 C23 C22 C27 -120.7(4)
C24 C23 C22 Fe2 -60.4(3)
C28 C23 C22 Fe2 122.3(4)
C23 C22 C21 C25 -0.1(5)
C27 C22 C21 C25 -179.4(4)
Fe2 C22 C21 C25 59.3(3)
C23 C22 C21 C26 177.6(4)
C27 C22 C21 C26 -1.7(7)
Fe2 C22 C21 C26 -123.0(4)
C23 C22 C21 Fe2 -59.4(3)
C27 C22 C21 Fe2 121.2(5)
C24 C25 C21 C22 0.7(5)
C30 C25 C21 C22 176.6(4)
Fe2 C25 C21 C22 -59.7(3)
C24 C25 C21 C26 -176.9(4)
C30 C25 C21 C26 -1.0(7)
Fe2 C25 C21 C26 122.7(5)
C24 C25 C21 Fe2 60.4(3)
C30 C25 C21 Fe2 -123.7(4)
C8 C9 C10 C5 0.0(6)
C1 C9 C10 C5 -178.0(3)
Fe2 C9 C10 C5 43.0(3)
C8 C9 C10 C4 179.5(3)
C1 C9 C10 C4 1.5(6)
Fe2 C9 C10 C4 -137.5(3)
C8 C9 C10 Fe2 -43.0(3)
C1 C9 C10 Fe2 139.0(3)
C9 C10 C5 C6 9.9(6)
C4 C10 C5 C6 -169.6(4)
Fe2 C10 C5 C6 57.3(3)
C9 C10 C5 Fe2 -47.4(3)
C4 C10 C5 Fe2 133.1(4)
C10 C5 C6 C7 -10.1(6)
Fe2 C5 C6 C7 53.6(3)
C10 C5 C6 Fe2 -63.7(3)
C5 C6 C7 C8 0.3(6)
Fe2 C6 C7 C8 54.6(3)
C5 C6 C7 Fe2 -54.3(3)
C10 C9 C8 C7 -9.7(6)
C1 C9 C8 C7 168.1(4)
Fe2 C9 C8 C7 -56.9(3)
C10 C9 C8 Fe2 47.2(4)
C1 C9 C8 Fe2 -135.0(4)
C6 C7 C8 C9 9.6(6)
Fe2 C7 C8 C9 63.1(3)
C6 C7 C8 Fe2 -53.5(3)
C9 C10 C4 C3 22.9(6)
C5 C10 C4 C3 -157.6(4)
Fe2 C10 C4 C3 -71.0(5)
C9 C10 C4 Fe1 -41.8(4)
C5 C10 C4 Fe1 137.7(3)
Fe2 C10 C4 Fe1 -135.7(3)
C8 C9 C1 C2 157.3(4)
C10 C9 C1 C2 -24.8(6)
Fe2 C9 C1 C2 70.0(5)
C8 C9 C1 Fe1 -138.8(3)
C10 C9 C1 Fe1 39.1(4)
Fe2 C9 C1 Fe1 133.9(3)
C9 C1 C2 C3 23.7(6)
Fe1 C1 C2 C3 -56.2(3)
C9 C1 C2 Fe1 79.9(3)
C1 C2 C3 C4 0.8(5)
Fe1 C2 C3 C4 -58.2(3)
C1 C2 C3 Fe1 59.0(3)
C10 C4 C3 C2 -24.2(5)
Fe1 C4 C3 C2 56.3(3)
C10 C4 C3 Fe1 -80.5(3)
C13 C14 C15 C11 -0.2(4)
Fe1 C14 C15 C11 60.6(3)
C13 C14 C15 C150 171.6(3)
Fe1 C14 C15 C150 -127.6(3)
C13 C14 C15 Fe1 -60.9(3)
C14 C15 C11 C12 -0.7(4)
C150 C15 C11 C12 -170.6(4)
Fe1 C15 C11 C12 58.6(2)
C14 C15 C11 C100 173.4(4)
C150 C15 C11 C100 3.5(7)
Fe1 C15 C11 C100 -127.3(4)
C14 C15 C11 Fe1 -59.3(2)
C150 C15 C11 Fe1 130.8(4)
C15 C11 C12 C13 1.4(4)
C100 C11 C12 C13 -173.5(3)
Fe1 C11 C12 C13 60.5(2)
C15 C11 C12 Fe1 -59.1(2)
C100 C11 C12 Fe1 126.0(3)
C11 C12 C13 C14 -1.5(4)
Fe1 C12 C13 C14 58.8(2)
C11 C12 C13 C130 173.1(3)
Fe1 C12 C13 C130 -126.6(3)
C11 C12 C13 Fe1 -60.3(2)
C15 C14 C13 C12 1.0(4)
Fe1 C14 C13 C12 -59.2(2)
C15 C14 C13 C130 -173.4(3)
Fe1 C14 C13 C130 126.3(3)
C15 C14 C13 Fe1 60.2(3)
C12 C13 C130 C132 39.5(5)
C14 C13 C130 C132 -147.2(4)
Fe1 C13 C130 C132 -53.6(5)
C12 C13 C130 C131 -80.5(4)
C14 C13 C130 C131 92.8(4)
Fe1 C13 C130 C131 -173.6(3)
C12 C13 C130 C133 161.7(3)
C14 C13 C130 C133 -25.0(5)
Fe1 C13 C130 C133 68.6(4)
C12 C11 C100 C103 -118.5(4)
C15 C11 C100 C103 68.2(5)
Fe1 C11 C100 C103 -31.2(5)
C12 C11 C100 C102 116.2(4)
C15 C11 C100 C102 -57.2(5)
Fe1 C11 C100 C102 -156.5(3)
C12 C11 C100 C101 1.0(5)
C15 C11 C100 C101 -172.4(4)
Fe1 C11 C100 C101 88.3(4)
C14 C15 C150 C151 152.9(3)
C11 C15 C150 C151 -38.2(6)
Fe1 C15 C150 C151 66.7(5)
C14 C15 C150 C153 34.0(5)
C11 C15 C150 C153 -157.2(4)
Fe1 C15 C150 C153 -52.2(5)
C14 C15 C150 C152 -84.5(4)
C11 C15 C150 C152 84.3(5)
Fe1 C15 C150 C152 -170.7(3)
C5 C6 Fe2 C7 132.1(3)
C7 C6 Fe2 C25 57.9(3)
C5 C6 Fe2 C25 -170.0(2)
C7 C6 Fe2 C23 131.8(2)
C5 C6 Fe2 C23 -96.1(2)
C7 C6 Fe2 C22 168.3(2)
C5 C6 Fe2 C22 -59.6(3)
C7 C6 Fe2 C24 90.1(2)
C5 C6 Fe2 C24 -137.8(2)
C7 C6 Fe2 C21 175.4(9)
C5 C6 Fe2 C21 -52.5(11)
C7 C6 Fe2 C5 -132.1(3)
C7 C6 Fe2 C8 -30.8(2)
C5 C6 Fe2 C8 101.3(2)
C7 C6 Fe2 C9 -67.5(2)
C5 C6 Fe2 C9 64.6(2)
C7 C6 Fe2 C10 -102.1(2)
C5 C6 Fe2 C10 30.0(2)
C8 C7 Fe2 C6 -131.1(3)
C6 C7 Fe2 C25 -146.6(2)
C8 C7 Fe2 C25 82.3(2)
C6 C7 Fe2 C23 -66.7(3)
C8 C7 Fe2 C23 162.3(2)
C6 C7 Fe2 C22 -49.8(8)
C8 C7 Fe2 C22 179.1(7)
C6 C7 Fe2 C24 -104.2(2)
C8 C7 Fe2 C24 124.7(2)
C6 C7 Fe2 C21 -178.7(3)
C8 C7 Fe2 C21 50.2(3)
C6 C7 Fe2 C5 30.1(2)
C8 C7 Fe2 C5 -100.9(2)
C6 C7 Fe2 C8 131.1(3)
C6 C7 Fe2 C9 101.5(2)
C8 C7 Fe2 C9 -29.57(19)
C6 C7 Fe2 C10 67.2(2)
C8 C7 Fe2 C10 -63.8(2)
C24 C25 Fe2 C6 49.7(4)
C21 C25 Fe2 C6 168.7(2)
C30 C25 Fe2 C6 -72.5(5)
C24 C25 Fe2 C7 86.6(2)
C21 C25 Fe2 C7 -154.4(2)
C30 C25 Fe2 C7 -35.7(5)
C24 C25 Fe2 C23 -37.2(2)
C21 C25 Fe2 C23 81.8(3)
C30 C25 Fe2 C23 -159.5(5)
C24 C25 Fe2 C22 -81.2(3)
C21 C25 Fe2 C22 37.8(2)
C30 C25 Fe2 C22 156.5(5)
C21 C25 Fe2 C24 119.0(3)
C30 C25 Fe2 C24 -122.3(6)
C24 C25 Fe2 C21 -119.0(3)
C30 C25 Fe2 C21 118.7(5)
C24 C25 Fe2 C5 -68.3(14)
C21 C25 Fe2 C5 50.7(14)
C30 C25 Fe2 C5 169.4(11)
C24 C25 Fe2 C8 127.7(2)
C21 C25 Fe2 C8 -113.3(2)
C30 C25 Fe2 C8 5.4(5)
C24 C25 Fe2 C9 164.3(2)
C21 C25 Fe2 C9 -76.8(3)
C30 C25 Fe2 C9 42.0(5)
C24 C25 Fe2 C10 -163.2(2)
C21 C25 Fe2 C10 -44.2(3)
C30 C25 Fe2 C10 74.5(5)
C24 C23 Fe2 C6 -104.3(2)
C22 C23 Fe2 C6 136.9(2)
C28 C23 Fe2 C6 14.3(5)
C24 C23 Fe2 C7 -66.3(3)
C22 C23 Fe2 C7 174.9(2)
C28 C23 Fe2 C7 52.3(5)
C24 C23 Fe2 C25 37.8(2)
C22 C23 Fe2 C25 -81.0(3)
C28 C23 Fe2 C25 156.4(5)
C24 C23 Fe2 C22 118.8(3)
C28 C23 Fe2 C22 -122.6(5)
C22 C23 Fe2 C24 -118.8(3)
C28 C23 Fe2 C24 118.6(6)
C24 C23 Fe2 C21 81.9(3)
C22 C23 Fe2 C21 -36.9(2)
C28 C23 Fe2 C21 -159.6(5)
C24 C23 Fe2 C5 -146.1(2)
C22 C23 Fe2 C5 95.1(3)
C28 C23 Fe2 C5 -27.5(5)
C24 C23 Fe2 C8 -23.4(7)
C22 C23 Fe2 C8 -142.2(5)
C28 C23 Fe2 C8 95.2(6)
C24 C23 Fe2 C9 147.5(4)
C22 C23 Fe2 C9 28.7(5)
C28 C23 Fe2 C9 -93.9(6)
C24 C23 Fe2 C10 -179.8(2)
C22 C23 Fe2 C10 61.4(3)
C28 C23 Fe2 C10 -61.3(5)
C21 C22 Fe2 C6 178.4(2)
C23 C22 Fe2 C6 -61.8(3)
C27 C22 Fe2 C6 56.8(6)
C21 C22 Fe2 C7 -140.2(7)
C23 C22 Fe2 C7 -20.4(8)
C27 C22 Fe2 C7 98.2(8)
C21 C22 Fe2 C25 -38.4(2)
C23 C22 Fe2 C25 81.3(2)
C27 C22 Fe2 C25 -160.1(5)
C21 C22 Fe2 C23 -119.8(3)
C27 C22 Fe2 C23 118.6(6)
C21 C22 Fe2 C24 -82.4(2)
C23 C22 Fe2 C24 37.3(2)
C27 C22 Fe2 C24 156.0(5)
C23 C22 Fe2 C21 119.8(3)
C27 C22 Fe2 C21 -121.6(6)
C21 C22 Fe2 C5 143.2(2)
C23 C22 Fe2 C5 -97.0(2)
C27 C22 Fe2 C5 21.6(5)
C21 C22 Fe2 C8 38.7(4)
C23 C22 Fe2 C8 158.4(3)
C27 C22 Fe2 C8 -82.9(6)
C21 C22 Fe2 C9 71.4(3)
C23 C22 Fe2 C9 -168.9(2)
C27 C22 Fe2 C9 -50.2(5)
C21 C22 Fe2 C10 104.8(2)
C23 C22 Fe2 C10 -135.4(2)
C27 C22 Fe2 C10 -16.8(5)
C23 C24 Fe2 C6 89.9(3)
C25 C24 Fe2 C6 -151.0(2)
C29 C24 Fe2 C6 -31.2(4)
C23 C24 Fe2 C7 132.0(3)
C25 C24 Fe2 C7 -108.9(2)
C29 C24 Fe2 C7 10.9(4)
C23 C24 Fe2 C25 -119.1(4)
C29 C24 Fe2 C25 119.8(5)
C25 C24 Fe2 C23 119.1(4)
C29 C24 Fe2 C23 -121.1(5)
C23 C24 Fe2 C22 -38.0(3)
C25 C24 Fe2 C22 81.1(3)
C29 C24 Fe2 C22 -159.2(4)
C23 C24 Fe2 C21 -81.3(3)
C25 C24 Fe2 C21 37.8(2)
C29 C24 Fe2 C21 157.6(4)
C23 C24 Fe2 C5 51.0(3)
C25 C24 Fe2 C5 170.1(3)
C29 C24 Fe2 C5 -70.1(5)
C23 C24 Fe2 C8 172.0(3)
C25 C24 Fe2 C8 -68.9(3)
C29 C24 Fe2 C8 50.9(4)
C23 C24 Fe2 C9 -153.9(3)
C25 C24 Fe2 C9 -34.8(5)
C29 C24 Fe2 C9 84.9(5)
C23 C24 Fe2 C10 0.7(8)
C25 C24 Fe2 C10 119.9(7)
C29 C24 Fe2 C10 -120.4(7)
C22 C21 Fe2 C6 -8.2(11)
C25 C21 Fe2 C6 -126.3(10)
C26 C21 Fe2 C6 110.3(10)
C22 C21 Fe2 C7 166.2(3)
C25 C21 Fe2 C7 48.1(4)
C26 C21 Fe2 C7 -75.4(5)
C22 C21 Fe2 C25 118.1(3)
C26 C21 Fe2 C25 -123.4(5)
C22 C21 Fe2 C23 37.5(2)
C25 C21 Fe2 C23 -80.7(2)
C26 C21 Fe2 C23 155.9(5)
C25 C21 Fe2 C22 -118.1(3)
C26 C21 Fe2 C22 118.4(5)
C22 C21 Fe2 C24 80.4(2)
C25 C21 Fe2 C24 -37.7(2)
C26 C21 Fe2 C24 -161.1(5)
C22 C21 Fe2 C5 -53.9(3)
C25 C21 Fe2 C5 -172.1(2)
C26 C21 Fe2 C5 64.5(5)
C22 C21 Fe2 C8 -160.5(2)
C25 C21 Fe2 C8 81.4(2)
C26 C21 Fe2 C8 -42.1(5)
C22 C21 Fe2 C9 -123.8(2)
C25 C21 Fe2 C9 118.0(2)
C26 C21 Fe2 C9 -5.4(5)
C22 C21 Fe2 C10 -87.7(2)
C25 C21 Fe2 C10 154.2(2)
C26 C21 Fe2 C10 30.8(5)
C10 C5 Fe2 C6 129.4(3)
C6 C5 Fe2 C7 -30.1(2)
C10 C5 Fe2 C7 99.3(2)
C6 C5 Fe2 C25 125.9(13)
C10 C5 Fe2 C25 -104.6(13)
C6 C5 Fe2 C23 96.2(2)
C10 C5 Fe2 C23 -134.4(2)
C6 C5 Fe2 C22 138.3(2)
C10 C5 Fe2 C22 -92.3(3)
C6 C5 Fe2 C24 65.0(3)
C10 C5 Fe2 C24 -165.6(2)
C6 C5 Fe2 C21 170.8(2)
C10 C5 Fe2 C21 -59.8(3)
C6 C5 Fe2 C8 -69.7(2)
C10 C5 Fe2 C8 59.7(2)
C6 C5 Fe2 C9 -103.9(2)
C10 C5 Fe2 C9 25.5(2)
C6 C5 Fe2 C10 -129.4(3)
C9 C8 Fe2 C6 -99.1(2)
C7 C8 Fe2 C6 30.7(2)
C9 C8 Fe2 C7 -129.8(3)
C9 C8 Fe2 C25 118.4(2)
C7 C8 Fe2 C25 -111.8(2)
C9 C8 Fe2 C23 174.8(5)
C7 C8 Fe2 C23 -55.4(6)
C9 C8 Fe2 C22 50.5(4)
C7 C8 Fe2 C22 -179.7(3)
C9 C8 Fe2 C24 156.9(2)
C7 C8 Fe2 C24 -73.3(2)
C9 C8 Fe2 C21 76.9(2)
C7 C8 Fe2 C21 -153.3(2)
C9 C8 Fe2 C5 -59.6(2)
C7 C8 Fe2 C5 70.2(2)
C7 C8 Fe2 C9 129.8(3)
C9 C8 Fe2 C10 -25.0(2)
C7 C8 Fe2 C10 104.8(2)
C8 C9 Fe2 C6 71.8(2)
C10 C9 Fe2 C6 -66.1(2)
C1 C9 Fe2 C6 -176.9(4)
C8 C9 Fe2 C7 32.1(2)
C10 C9 Fe2 C7 -105.8(3)
C1 C9 Fe2 C7 143.4(4)
C8 C9 Fe2 C25 -75.2(3)
C10 C9 Fe2 C25 146.9(2)
C1 C9 Fe2 C25 36.1(5)
C8 C9 Fe2 C23 -175.6(4)
C10 C9 Fe2 C23 46.5(5)
C1 C9 Fe2 C23 -64.3(6)
C8 C9 Fe2 C22 -154.2(2)
C10 C9 Fe2 C22 67.9(3)
C1 C9 Fe2 C22 -42.9(5)
C8 C9 Fe2 C24 -50.4(4)
C10 C9 Fe2 C24 171.7(3)
C1 C9 Fe2 C24 60.9(6)
C8 C9 Fe2 C21 -115.7(2)
C10 C9 Fe2 C21 106.4(3)
C1 C9 Fe2 C21 -4.4(4)
C8 C9 Fe2 C5 111.1(3)
C10 C9 Fe2 C5 -26.8(2)
C1 C9 Fe2 C5 -137.6(5)
C10 C9 Fe2 C8 -137.9(4)
C1 C9 Fe2 C8 111.3(5)
C8 C9 Fe2 C10 137.9(4)
C1 C9 Fe2 C10 -110.8(5)
C9 C10 Fe2 C6 104.5(3)
C5 C10 Fe2 C6 -32.3(2)
C4 C10 Fe2 C6 -144.7(4)
C9 C10 Fe2 C7 65.0(2)
C5 C10 Fe2 C7 -71.8(2)
C4 C10 Fe2 C7 175.8(4)
C9 C10 Fe2 C25 -55.4(4)
C5 C10 Fe2 C25 167.9(3)
C4 C10 Fe2 C25 55.5(5)
C9 C10 Fe2 C23 -161.3(3)
C5 C10 Fe2 C23 61.9(3)
C4 C10 Fe2 C23 -50.5(5)
C9 C10 Fe2 C22 -125.4(3)
C5 C10 Fe2 C22 97.8(3)
C4 C10 Fe2 C22 -14.6(4)
C9 C10 Fe2 C24 -161.9(6)
C5 C10 Fe2 C24 61.3(8)
C4 C10 Fe2 C24 -51.1(9)
C9 C10 Fe2 C21 -84.2(3)
C5 C10 Fe2 C21 139.0(2)
C4 C10 Fe2 C21 26.6(4)
C9 C10 Fe2 C5 136.8(4)
C4 C10 Fe2 C5 -112.4(5)
C9 C10 Fe2 C8 25.9(2)
C5 C10 Fe2 C8 -110.9(3)
C4 C10 Fe2 C8 136.7(4)
C5 C10 Fe2 C9 -136.8(4)
C4 C10 Fe2 C9 110.8(5)
C4 C3 Fe1 C2 127.8(3)
C2 C3 Fe1 C14 147.5(2)
C4 C3 Fe1 C14 -84.7(2)
C2 C3 Fe1 C12 68.4(3)
C4 C3 Fe1 C12 -163.9(2)
C2 C3 Fe1 C15 -176.1(2)
C4 C3 Fe1 C15 -48.3(3)
C2 C3 Fe1 C11 46.2(12)
C4 C3 Fe1 C11 174.0(11)
C2 C3 Fe1 C13 105.0(2)
C4 C3 Fe1 C13 -127.2(2)
C2 C3 Fe1 C4 -127.8(3)
C2 C3 Fe1 C1 -32.2(2)
C4 C3 Fe1 C1 95.6(2)
C1 C2 Fe1 C3 -128.1(3)
C3 C2 Fe1 C14 -57.2(3)
C1 C2 Fe1 C14 174.7(2)
C3 C2 Fe1 C12 -134.0(2)
C1 C2 Fe1 C12 97.9(2)
C3 C2 Fe1 C15 158.8(13)
C1 C2 Fe1 C15 30.7(14)
C3 C2 Fe1 C11 -173.0(2)
C1 C2 Fe1 C11 58.9(3)
C3 C2 Fe1 C13 -91.2(2)
C1 C2 Fe1 C13 140.7(2)
C3 C2 Fe1 C4 32.8(2)
C1 C2 Fe1 C4 -95.3(2)
C3 C2 Fe1 C1 128.1(3)
C13 C14 Fe1 C3 -90.1(2)
C15 C14 Fe1 C3 148.5(2)
C13 C14 Fe1 C2 -53.1(3)
C15 C14 Fe1 C2 -174.4(2)
C13 C14 Fe1 C12 38.6(2)
C15 C14 Fe1 C12 -82.7(2)
C13 C14 Fe1 C15 121.3(3)
C13 C14 Fe1 C11 82.5(2)
C15 C14 Fe1 C11 -38.8(2)
C15 C14 Fe1 C13 -121.3(3)
C13 C14 Fe1 C4 -132.3(2)
C15 C14 Fe1 C4 106.4(2)
C13 C14 Fe1 C1 86.8(16)
C15 C14 Fe1 C1 -34.5(16)
C13 C12 Fe1 C3 62.5(3)
C11 C12 Fe1 C3 -176.0(2)
C13 C12 Fe1 C2 102.9(2)
C11 C12 Fe1 C2 -135.6(2)
C13 C12 Fe1 C14 -38.7(2)
C11 C12 Fe1 C14 82.9(2)
C13 C12 Fe1 C15 -83.3(2)
C11 C12 Fe1 C15 38.23(19)
C13 C12 Fe1 C11 -121.6(3)
C11 C12 Fe1 C13 121.6(3)
C13 C12 Fe1 C4 6.3(8)
C11 C12 Fe1 C4 127.8(7)
C13 C12 Fe1 C1 145.5(2)
C11 C12 Fe1 C1 -92.9(2)
C14 C15 Fe1 C3 -55.9(3)
C11 C15 Fe1 C3 -172.8(2)
C150 C15 Fe1 C3 54.2(5)
C14 C15 Fe1 C2 148.3(13)
C11 C15 Fe1 C2 31.4(14)
C150 C15 Fe1 C2 -101.5(13)
C11 C15 Fe1 C14 -116.9(3)
C150 C15 Fe1 C14 110.1(4)
C14 C15 Fe1 C12 78.9(2)
C11 C15 Fe1 C12 -38.0(2)
C150 C15 Fe1 C12 -170.9(4)
C14 C15 Fe1 C11 116.9(3)
C150 C15 Fe1 C11 -133.0(4)
C14 C15 Fe1 C13 36.0(2)
C11 C15 Fe1 C13 -80.9(2)
C150 C15 Fe1 C13 146.1(4)
C14 C15 Fe1 C4 -87.5(2)
C11 C15 Fe1 C4 155.6(2)
C150 C15 Fe1 C4 22.6(4)
C14 C15 Fe1 C1 175.8(2)
C11 C15 Fe1 C1 58.9(3)
C150 C15 Fe1 C1 -74.1(4)
C12 C11 Fe1 C3 25.0(12)
C15 C11 Fe1 C3 143.3(11)
C100 C11 Fe1 C3 -87.7(12)
C12 C11 Fe1 C2 66.2(3)
C15 C11 Fe1 C2 -175.5(2)
C100 C11 Fe1 C2 -46.5(4)
C12 C11 Fe1 C14 -79.1(2)
C15 C11 Fe1 C14 39.2(2)
C100 C11 Fe1 C14 168.1(4)
C15 C11 Fe1 C12 118.3(3)
C100 C11 Fe1 C12 -112.7(4)
C12 C11 Fe1 C15 -118.3(3)
C100 C11 Fe1 C15 129.0(4)
C12 C11 Fe1 C13 -35.90(19)
C15 C11 Fe1 C13 82.4(2)
C100 C11 Fe1 C13 -148.6(4)
C12 C11 Fe1 C4 -162.0(2)
C15 C11 Fe1 C4 -43.7(3)
C100 C11 Fe1 C4 85.3(4)
C12 C11 Fe1 C1 101.3(2)
C15 C11 Fe1 C1 -140.4(2)
C100 C11 Fe1 C1 -11.4(4)
C12 C13 Fe1 C3 -137.3(2)
C14 C13 Fe1 C3 105.8(2)
C130 C13 Fe1 C3 -16.5(4)
C12 C13 Fe1 C2 -93.7(2)
C14 C13 Fe1 C2 149.4(2)
C130 C13 Fe1 C2 27.0(4)
C12 C13 Fe1 C14 116.9(3)
C130 C13 Fe1 C14 -122.4(4)
C14 C13 Fe1 C12 -116.9(3)
C130 C13 Fe1 C12 120.8(4)
C12 C13 Fe1 C15 80.0(2)
C14 C13 Fe1 C15 -36.9(2)
C130 C13 Fe1 C15 -159.2(4)
C12 C13 Fe1 C11 36.3(2)
C14 C13 Fe1 C11 -80.5(2)
C130 C13 Fe1 C11 157.1(4)
C12 C13 Fe1 C4 -178.3(2)
C14 C13 Fe1 C4 64.8(3)
C130 C13 Fe1 C4 -57.5(4)
C12 C13 Fe1 C1 -54.9(3)
C14 C13 Fe1 C1 -171.8(2)
C130 C13 Fe1 C1 65.8(4)
C10 C4 Fe1 C3 122.8(3)
C3 C4 Fe1 C2 -33.0(2)
C10 C4 Fe1 C2 89.8(3)
C3 C4 Fe1 C14 109.9(2)
C10 C4 Fe1 C14 -127.4(2)
C3 C4 Fe1 C12 67.9(8)
C10 C4 Fe1 C12 -169.3(6)
C3 C4 Fe1 C15 152.4(2)
C10 C4 Fe1 C15 -84.8(3)
C3 C4 Fe1 C11 -178.7(2)
C10 C4 Fe1 C11 -55.9(4)
C3 C4 Fe1 C13 73.0(3)
C10 C4 Fe1 C13 -164.2(2)
C3 C4 Fe1 C1 -73.5(2)
C10 C4 Fe1 C1 49.2(2)
C2 C1 Fe1 C3 32.9(2)
C9 C1 Fe1 C3 -89.8(3)
C9 C1 Fe1 C2 -122.7(3)
C2 C1 Fe1 C14 -144.1(15)
C9 C1 Fe1 C14 93.2(16)
C2 C1 Fe1 C12 -97.5(2)
C9 C1 Fe1 C12 139.8(2)
C2 C1 Fe1 C15 -175.5(2)
C9 C1 Fe1 C15 61.8(3)
C2 C1 Fe1 C11 -139.9(2)
C9 C1 Fe1 C11 97.4(2)
C2 C1 Fe1 C13 -63.6(3)
C9 C1 Fe1 C13 173.7(2)
C2 C1 Fe1 C4 74.2(2)
C9 C1 Fe1 C4 -48.5(2)
